data_4507984
loop_
_publ_author_name
'Dur\'a Gema'
'Carri\'on M. Carmen'
'Jal\'on F\'elix A.'
'Rodr\'iguez, Ana M.'
'Manzano, Blanca R.'

_publ_section_title
;
 Self-Assembly of Silver(I) and Ditopic Heteroscorpionate Ligands.
 Spontaneous Chiral Resolution in Helices and Sequence Isomerism in
 Coordination Polymers
;
_journal_issue 8
_journal_name_full 'Crystal Growth &amp; Design'
_journal_page_first 3275
_journal_paper_doi 10.1021/cg400636a
_journal_volume 13
_journal_year 2013
_chemical_formula_moiety 'C24 H22 Ag2 N10, 2(B F4)'
_chemical_formula_sum 'C24 H22 Ag2 B2 F8 N10'
_chemical_formula_weight 839.88
_chemical_name_systematic
;
 ?
;
_space_group_IT_number 14
_symmetry_cell_setting monoclinic
_symmetry_space_group_name_Hall '-P 2yn'
_symmetry_space_group_name_H-M 'P 1 21/n 1'
_atom_sites_solution_hydrogens geom
_atom_sites_solution_primary direct
_atom_sites_solution_secondary difmap
_audit_creation_method SHELXL-97
_cell_angle_alpha 90.00
_cell_angle_beta 90.839(15)
_cell_angle_gamma 90.00
_cell_formula_units_Z 2
_cell_length_a 9.961(3)
_cell_length_b 10.587(3)
_cell_length_c 13.730(4)
_cell_measurement_reflns_used 1186
_cell_measurement_temperature 230(2)
_cell_measurement_theta_max 23.656
_cell_measurement_theta_min 2.429
_cell_volume 1447.8(7)
_computing_structure_refinement 'SHELXL-97 (Sheldrick, 1997)'
_diffrn_ambient_temperature 230(2)
_diffrn_measured_fraction_theta_full 0.997
_diffrn_measured_fraction_theta_max 0.997
_diffrn_measurement_device_type 'CCD area detector'
_diffrn_measurement_method 'omega and phi scans'
_diffrn_radiation_monochromator graphite
_diffrn_radiation_source 'fine-focus sealed tube'
_diffrn_radiation_type MoK\a
_diffrn_radiation_wavelength 0.71073
_diffrn_reflns_av_R_equivalents 0.0462
_diffrn_reflns_av_sigmaI/netI 0.0603
_diffrn_reflns_limit_h_max 13
_diffrn_reflns_limit_h_min -13
_diffrn_reflns_limit_k_max 13
_diffrn_reflns_limit_k_min -13
_diffrn_reflns_limit_l_max 18
_diffrn_reflns_limit_l_min -17
_diffrn_reflns_number 9150
_diffrn_reflns_theta_full 28.00
_diffrn_reflns_theta_max 28.00
_diffrn_reflns_theta_min 2.43
_exptl_absorpt_coefficient_mu 1.441
_exptl_absorpt_correction_T_max 0.8461
_exptl_absorpt_correction_T_min 0.7518
_exptl_absorpt_correction_type multi-scan
_exptl_absorpt_process_details SADABS
_exptl_crystal_density_diffrn 1.927
_exptl_crystal_density_method 'not measured'
_exptl_crystal_F_000 824
_exptl_crystal_size_max 0.21
_exptl_crystal_size_mid 0.17
_exptl_crystal_size_min 0.12
_refine_diff_density_max 0.450
_refine_diff_density_min -0.562
_refine_diff_density_rms 0.092
_refine_ls_extinction_method none
_refine_ls_goodness_of_fit_ref 0.939
_refine_ls_hydrogen_treatment constr
_refine_ls_matrix_type full
_refine_ls_number_parameters 226
_refine_ls_number_reflns 3478
_refine_ls_number_restraints 0
_refine_ls_restrained_S_all 0.939
_refine_ls_R_factor_all 0.0905
_refine_ls_R_factor_gt 0.0412
_refine_ls_shift/su_max 0.003
_refine_ls_shift/su_mean 0.000
_refine_ls_structure_factor_coef Fsqd
_refine_ls_weighting_details 'calc w=1/[\s^2^(Fo^2^)+(0.0511P)^2^+0.0000P] where P=(Fo^2^+2Fc^2^)/3'
_refine_ls_weighting_scheme calc
_refine_ls_wR_factor_gt 0.0909
_refine_ls_wR_factor_ref 0.1135
_reflns_number_gt 1926
_reflns_number_total 3478
_reflns_threshold_expression >2sigma(I)
_cod_data_source_file cg400636a_si_001.cif
_cod_data_source_block 1
_cod_original_sg_symbol_H-M P21/n
_cod_database_code 4507984

loop_
_symmetry_equiv_pos_as_xyz
'x, y, z'
'-x+1/2, y+1/2, -z+1/2'
'-x, -y, -z'
'x-1/2, -y-1/2, z-1/2'

loop_
_atom_site_label
_atom_site_type_symbol
_atom_site_fract_x
_atom_site_fract_y
_atom_site_fract_z
_atom_site_U_iso_or_equiv
_atom_site_adp_type
_atom_site_occupancy
_atom_site_symmetry_multiplicity
_atom_site_calc_flag
_atom_site_refinement_flags
_atom_site_disorder_assembly
_atom_site_disorder_group
Ag1 Ag 0.90513(4) 0.75342(4) 0.07582(2) 0.04778(15) Uani 1 1 d . . .
N1 N 0.7046(4) 0.7103(4) 0.1562(3) 0.0440(10) Uani 1 1 d . . .
N2 N 0.7114(3) 0.6370(3) 0.2374(2) 0.0361(9) Uani 1 1 d . . .
N3 N 0.9849(4) 0.7635(3) 0.2370(3) 0.0417(9) Uani 1 1 d . . .
N4 N 0.9297(4) 0.6836(4) 0.3023(3) 0.0365(9) Uani 1 1 d . . .
N5 N 0.9914(4) 0.6558(3) -0.0515(2) 0.0373(9) Uani 1 1 d . . .
C1 C 0.5897(4) 0.6224(4) 0.2776(3) 0.0420(12) Uani 1 1 d . . .
H1 H 0.5701 0.5758 0.3330 0.050 Uiso 1 1 calc R . .
C2 C 0.5008(5) 0.6893(5) 0.2214(4) 0.0467(12) Uani 1 1 d . . .
H2 H 0.4088 0.6976 0.2302 0.056 Uiso 1 1 calc R . .
C3 C 0.5775(5) 0.7423(4) 0.1483(3) 0.0441(11) Uani 1 1 d . . .
H3 H 0.5430 0.7943 0.0994 0.053 Uiso 1 1 calc R . .
C4 C 0.9619(4) 0.7141(5) 0.3936(3) 0.0444(12) Uani 1 1 d . . .
H4 H 0.9348 0.6725 0.4497 0.053 Uiso 1 1 calc R . .
C5 C 1.0424(5) 0.8181(5) 0.3890(3) 0.0510(13) Uani 1 1 d . . .
H5 H 1.0808 0.8625 0.4408 0.061 Uiso 1 1 calc R . .
C6 C 1.0543(5) 0.8432(5) 0.2913(3) 0.0436(11) Uani 1 1 d . . .
H6 H 1.1054 0.9089 0.2664 0.052 Uiso 1 1 calc R . .
C7 C 0.8387(4) 0.5836(4) 0.2699(3) 0.0349(10) Uani 1 1 d . . .
H7 H 0.8208 0.5298 0.3263 0.042 Uiso 1 1 calc R . .
C8 C 0.9146(4) 0.5928(4) -0.1147(3) 0.0407(11) Uani 1 1 d . . .
H8 H 0.8221 0.6026 -0.1105 0.049 Uiso 1 1 calc R . .
C9 C 0.9621(4) 0.5144(4) -0.1854(3) 0.0385(10) Uani 1 1 d . . .
H9 H 0.9036 0.4726 -0.2279 0.046 Uiso 1 1 calc R . .
C10 C 1.0997(4) 0.4990(4) -0.1920(3) 0.0320(9) Uani 1 1 d . . .
C11 C 1.1812(4) 0.5654(4) -0.1284(3) 0.0383(11) Uani 1 1 d . . .
H11 H 1.2740 0.5585 -0.1320 0.046 Uiso 1 1 calc R . .
C12 C 1.1238(4) 0.6425(4) -0.0592(3) 0.0388(11) Uani 1 1 d . . .
H12 H 1.1797 0.6867 -0.0164 0.047 Uiso 1 1 calc R . .
B1 B 0.7688(7) 1.0115(6) -0.0621(4) 0.0516(15) Uani 1 1 d . . .
F1 F 0.7554(4) 0.9591(3) 0.0264(2) 0.0968(13) Uani 1 1 d . A .
F4 F 0.7861(4) 0.9257(3) -0.1326(2) 0.0902(12) Uani 1 1 d . A .
F2 F 0.6970(16) 1.1133(13) -0.0817(8) 0.110(5) Uani 0.50 1 d P A 1
F3 F 0.9050(11) 1.0543(13) -0.0536(13) 0.119(5) Uani 0.50 1 d P A 1
F2A F 0.6283(12) 1.0351(12) -0.0790(9) 0.112(5) Uani 0.50 1 d P A 2
F3A F 0.830(2) 1.1123(11) -0.0673(11) 0.135(6) Uani 0.50 1 d P A 2

loop_
_atom_site_aniso_label
_atom_site_aniso_U_11
_atom_site_aniso_U_22
_atom_site_aniso_U_33
_atom_site_aniso_U_23
_atom_site_aniso_U_13
_atom_site_aniso_U_12
Ag1 0.0577(3) 0.0537(3) 0.0324(2) 0.00516(18) 0.01517(16) 0.00947(19)
N1 0.043(2) 0.054(2) 0.035(2) 0.0056(18) 0.0097(18) 0.0118(18)
N2 0.036(2) 0.042(2) 0.0306(19) -0.0006(17) 0.0075(16) 0.0046(16)
N3 0.051(2) 0.042(2) 0.032(2) 0.0067(18) 0.0032(17) -0.0042(18)
N4 0.042(2) 0.038(2) 0.029(2) 0.0057(17) 0.0087(16) -0.0016(17)
N5 0.040(2) 0.042(2) 0.0293(19) 0.0059(17) 0.0060(17) 0.0043(17)
C1 0.037(3) 0.042(3) 0.048(3) -0.013(2) 0.016(2) -0.008(2)
C2 0.035(3) 0.053(3) 0.053(3) -0.020(3) 0.006(2) 0.002(2)
C3 0.045(3) 0.048(3) 0.039(3) -0.007(2) 0.001(2) 0.012(2)
C4 0.033(2) 0.071(3) 0.029(2) 0.006(2) -0.0018(19) -0.003(2)
C5 0.040(3) 0.074(4) 0.039(3) -0.007(3) -0.005(2) -0.011(3)
C6 0.044(3) 0.046(3) 0.041(3) 0.005(2) 0.003(2) -0.006(2)
C7 0.040(2) 0.039(2) 0.026(2) 0.007(2) 0.0031(18) -0.001(2)
C8 0.030(2) 0.054(3) 0.038(3) 0.007(2) 0.007(2) 0.007(2)
C9 0.039(3) 0.045(3) 0.031(2) 0.005(2) -0.0020(19) 0.006(2)
C10 0.033(2) 0.035(2) 0.028(2) 0.0101(19) 0.0061(18) 0.0043(19)
C11 0.030(2) 0.040(3) 0.046(3) 0.002(2) 0.006(2) 0.0017(19)
C12 0.039(3) 0.041(3) 0.037(3) 0.000(2) 0.001(2) -0.004(2)
B1 0.068(4) 0.046(4) 0.041(3) 0.002(3) 0.011(3) 0.005(3)
F1 0.144(4) 0.096(3) 0.052(2) 0.0230(19) 0.033(2) 0.035(2)
F4 0.103(3) 0.093(3) 0.075(2) -0.040(2) 0.027(2) 0.000(2)
F2 0.152(13) 0.112(10) 0.065(6) 0.009(7) -0.001(8) 0.092(9)
F3 0.071(7) 0.123(12) 0.161(10) -0.009(10) -0.017(7) -0.040(6)
F2A 0.094(8) 0.131(10) 0.110(8) -0.065(8) -0.039(6) 0.061(7)
F3A 0.209(18) 0.066(8) 0.133(11) -0.003(8) 0.043(15) -0.064(10)

loop_
_atom_type_symbol
_atom_type_description
_atom_type_scat_dispersion_real
_atom_type_scat_dispersion_imag
_atom_type_scat_source
C C 0.0033 0.0016 'International Tables Vol C Tables 4.2.6.8 and 6.1.1.4'
H H 0.0000 0.0000 'International Tables Vol C Tables 4.2.6.8 and 6.1.1.4'
N N 0.0061 0.0033 'International Tables Vol C Tables 4.2.6.8 and 6.1.1.4'
F F 0.0171 0.0103 'International Tables Vol C Tables 4.2.6.8 and 6.1.1.4'
Ag Ag -0.8971 1.1015 'International Tables Vol C Tables 4.2.6.8 and 6.1.1.4'
B B 0.0013 0.0007 'International Tables Vol C Tables 4.2.6.8 and 6.1.1.4'

loop_
_geom_angle_atom_site_label_1
_geom_angle_atom_site_label_2
_geom_angle_atom_site_label_3
_geom_angle
_geom_angle_site_symmetry_3
N5 Ag1 N1 128.66(14) .
N5 Ag1 N3 129.53(14) .
N1 Ag1 N3 81.00(14) .
C3 N1 N2 104.6(4) .
C3 N1 Ag1 137.6(3) .
N2 N1 Ag1 117.7(3) .
C1 N2 N1 111.5(4) .
C1 N2 C7 128.0(4) .
N1 N2 C7 120.5(3) .
C6 N3 N4 104.0(4) .
C6 N3 Ag1 137.1(3) .
N4 N3 Ag1 117.4(3) .
C4 N4 N3 112.2(4) .
C4 N4 C7 127.1(4) .
N3 N4 C7 120.6(4) .
C8 N5 C12 117.2(4) .
C8 N5 Ag1 121.5(3) .
C12 N5 Ag1 120.6(3) .
N2 C1 C2 106.8(4) .
C1 C2 C3 105.0(4) .
N1 C3 C2 112.1(4) .
N4 C4 C5 106.6(4) .
C4 C5 C6 105.1(4) .
N3 C6 C5 112.1(4) .
N2 C7 N4 110.3(4) .
N2 C7 C10 111.6(4) 3_765
N4 C7 C10 112.2(3) 3_765
N5 C8 C9 124.5(4) .
C8 C9 C10 118.1(4) .
C11 C10 C9 118.3(4) .
C11 C10 C7 120.1(4) 3_765
C9 C10 C7 121.6(4) 3_765
C10 C11 C12 119.4(4) .
N5 C12 C11 122.5(4) .
F3A B1 F2 62.9(9) .
F3A B1 F1 117.8(9) .
F2 B1 F1 117.5(7) .
F3A B1 F4 118.5(8) .
F2 B1 F4 118.8(8) .
F1 B1 F4 112.9(5) .
F3A B1 F2A 108.6(11) .
F2 B1 F2A 45.7(7) .
F1 B1 F2A 96.3(7) .
F4 B1 F2A 97.9(6) .
F3A B1 F3 42.6(9) .
F2 B1 F3 105.5(10) .
F1 B1 F3 99.4(8) .
F4 B1 F3 98.1(8) .
F2A B1 F3 151.2(9) .

loop_
_geom_bond_atom_site_label_1
_geom_bond_atom_site_label_2
_geom_bond_distance
_geom_bond_site_symmetry_2
Ag1 N5 2.215(3) .
Ag1 N1 2.342(4) .
Ag1 N3 2.343(4) .
N1 C3 1.313(6) .
N1 N2 1.359(5) .
N2 C1 1.349(5) .
N2 C7 1.453(5) .
N3 C6 1.315(6) .
N3 N4 1.354(5) .
N4 C4 1.330(6) .
N4 C7 1.458(6) .
N5 C8 1.328(6) .
N5 C12 1.332(5) .
C1 C2 1.364(7) .
C2 C3 1.390(6) .
C4 C5 1.365(7) .
C5 C6 1.375(6) .
C7 C10 1.519(5) 3_765
C8 C9 1.367(6) .
C9 C10 1.385(6) .
C10 C11 1.376(6) .
C10 C7 1.519(5) 3_765
C11 C12 1.383(6) .
B1 F3A 1.230(12) .
B1 F2 1.319(11) .
B1 F1 1.344(6) .
B1 F4 1.340(6) .
B1 F2A 1.437(13) .
B1 F3 1.434(13) .
